data_7220310
loop_
_publ_author_name
'Frizzo, Clarissa P.'
'Tier, Aniele Z.'
'Gindri, Izabelle M.'
'Meyer, Alexandre R.'
'Black, Gabrielle'
'Belladona, Andrei L.'
'Martins, Marcos A. P.'

_publ_section_title
;
 Thermodynamic, energetic, and topological properties of crystal packing
 of pyrazolo[1,5-a]pyrimidines governed by weak electrostatic
 intermolecular interactions
;
_journal_issue 23
_journal_name_full CrystEngComm
_journal_page_first 4325
_journal_paper_doi 10.1039/C5CE00613A
_journal_volume 17
_journal_year 2015
_chemical_formula_moiety 'C9 H8 Cl3 N3'
_chemical_formula_sum 'C9 H8 Cl3 N3'
_chemical_formula_weight 264.53
_chemical_melting_point ?
_chemical_name_common pyrazolo[1,5-a]pyrimidine
_chemical_name_systematic
;
2,5-dimethyl-7-(trichloromethyl)pyrazolo[1,5-a]pyrimidine
;
_space_group_IT_number 14
_symmetry_cell_setting monoclinic
_symmetry_space_group_name_Hall '-P 2ybc'
_symmetry_space_group_name_H-M 'P 1 21/c 1'
_atom_sites_solution_hydrogens geom
_atom_sites_solution_primary direct
_atom_sites_solution_secondary difmap
_audit_conform_dict_location ftp://ftp.iucr.org/pub/cif_core.dic
_audit_conform_dict_name cif_core.dic
_audit_conform_dict_version 2.4
_audit_creation_date 2015-03-25T05:24:23-00:00
_audit_creation_method 'WinGX routine CIF_UPDATE'
_audit_update_record
;
2015-03-25 deposited with the CCDC.
2015-05-01 downloaded from the CCDC.
;
_cell_angle_alpha 90
_cell_angle_beta 93.098(5)
_cell_angle_gamma 90
_cell_formula_units_Z 4
_cell_length_a 10.3016(7)
_cell_length_b 16.0564(11)
_cell_length_c 6.8555(6)
_cell_measurement_reflns_used 2957
_cell_measurement_temperature 293(2)
_cell_measurement_theta_max 25.224
_cell_measurement_theta_min 3.219
_cell_volume 1132.29(15)
_computing_cell_refinement 'BRUKER SAINT'
_computing_data_collection 'BRUKER APEX-II'
_computing_data_reduction 'BRUKER SOFTWARE'
_computing_molecular_graphics 'ORTEP-3 (Farrugia, 2000)'
_computing_publication_material 'SHELXL-97 (Shekdrick, 1997)'
_computing_structure_refinement 'SHELXL-97 (Sheldrick, 1997)'
_computing_structure_solution 'SHELX97 (Sheldrick, 1997)'
_diffrn_ambient_temperature 293(2)
_diffrn_detector_area_resol_mean none
_diffrn_measured_fraction_theta_full 0.94
_diffrn_measured_fraction_theta_max 0.94
_diffrn_measurement_device_type 'X8 APEX II'
_diffrn_measurement_method 'phi and omega scans'
_diffrn_radiation_monochromator graphite
_diffrn_radiation_type MoK\a
_diffrn_radiation_wavelength 0.71073
_diffrn_reflns_av_R_equivalents 0.0662
_diffrn_reflns_av_unetI/netI 0.0772
_diffrn_reflns_limit_h_max 13
_diffrn_reflns_limit_h_min -13
_diffrn_reflns_limit_k_max 21
_diffrn_reflns_limit_k_min -21
_diffrn_reflns_limit_l_max 8
_diffrn_reflns_limit_l_min -9
_diffrn_reflns_number 12894
_diffrn_reflns_theta_full 28.8
_diffrn_reflns_theta_max 28.8
_diffrn_reflns_theta_min 3.96
_diffrn_standards_decay_% none
_diffrn_standards_interval_count none
_diffrn_standards_interval_time none
_diffrn_standards_number none
_exptl_absorpt_coefficient_mu 0.778
_exptl_absorpt_correction_T_max 0.985
_exptl_absorpt_correction_T_min 0.963
_exptl_absorpt_correction_type gaussian
_exptl_absorpt_process_details XPREP
_exptl_crystal_colour yellow
_exptl_crystal_density_diffrn 1.552
_exptl_crystal_density_meas ?
_exptl_crystal_density_method 'not measured'
_exptl_crystal_description needle
_exptl_crystal_F_000 536
_exptl_crystal_size_max 0.28
_exptl_crystal_size_mid 0.04
_exptl_crystal_size_min 0.02
_refine_diff_density_max 1.282
_refine_diff_density_min -0.401
_refine_diff_density_rms 0.138
_refine_ls_extinction_coef none
_refine_ls_extinction_method none
_refine_ls_goodness_of_fit_ref 0.878
_refine_ls_hydrogen_treatment constr
_refine_ls_matrix_type full
_refine_ls_number_parameters 136
_refine_ls_number_reflns 2780
_refine_ls_number_restraints 0
_refine_ls_restrained_S_all 0.878
_refine_ls_R_factor_all 0.1291
_refine_ls_R_factor_gt 0.0754
_refine_ls_shift/su_max 0
_refine_ls_shift/su_mean 0
_refine_ls_structure_factor_coef Fsqd
_refine_ls_weighting_details 'calc w=1/[\s^2^(Fo^2^)+(0.1365P)^2^+0.0000P] where P=(Fo^2^+2Fc^2^)/3'
_refine_ls_weighting_scheme calc
_refine_ls_wR_factor_gt 0.1958
_refine_ls_wR_factor_ref 0.2157
_reflns_number_gt 1320
_reflns_number_total 2780
_reflns_threshold_expression >2\s(I)
_cod_data_source_file c5ce00613a2.cif
_cod_data_source_block p21c
_cod_depositor_comments
;
The following automatic conversions were performed:

'_chemical_melting_point' value 'none' was changed to '?' - the value
is undefined or not given.

'_exptl_absorpt_correction_type' value 'Gaussian' changed to
'gaussian' according to
/usr/data/users/saulius/crontab/automatic-downloads/rss-feeds/RSC/lib/dictionaries/cif_core.dic
dictionary named 'cif_core.dic' version 2.4.2 from 2011-04-26.

'_exptl_crystal_density_meas' value 'none' was changed to '?' - the
value is perceived as not measured.

Automatic conversion script
Id: cif_fix_values 3271 2015-04-21 07:52:19Z andrius 

 Adding full bibliography for 7220304--7220315.cif.
;
_cod_original_sg_symbol_Hall -P2ybc
_cod_original_sg_symbol_H-M P21/c
_cod_database_code 7220310

loop_
_symmetry_equiv_pos_as_xyz
'x, y, z'
'-x, y+1/2, -z+1/2'
'-x, -y, -z'
'x, -y-1/2, z-1/2'

loop_
_atom_site_label
_atom_site_type_symbol
_atom_site_fract_x
_atom_site_fract_y
_atom_site_fract_z
_atom_site_U_iso_or_equiv
_atom_site_adp_type
_atom_site_occupancy
_atom_site_symmetry_multiplicity
_atom_site_calc_flag
_atom_site_refinement_flags
Cl1 Cl 0.37617(11) -0.07449(6) 0.23859(16) 0.0573(4) Uani 1 1 d .
Cl2 Cl 0.17794(12) 0.00921(7) 0.00478(19) 0.0664(4) Uani 1 1 d .
Cl3 Cl 0.17295(12) 0.01035(7) 0.4265(2) 0.0667(4) Uani 1 1 d .
C7 C 0.3541(4) 0.0949(2) 0.2346(5) 0.0412(9) Uani 1 1 d .
N4 N 0.4881(3) 0.24803(18) 0.2483(4) 0.0433(8) Uani 1 1 d .
C3A C 0.3568(4) 0.2447(2) 0.2332(5) 0.0408(9) Uani 1 1 d .
C71 C 0.2763(4) 0.0152(3) 0.2265(6) 0.0464(10) Uani 1 1 d .
C5 C 0.5508(4) 0.1773(3) 0.2566(6) 0.0448(9) Uani 1 1 d .
C6 C 0.4859(4) 0.0992(3) 0.2504(6) 0.0474(10) Uani 1 1 d .
H6 H 0.5344 0.0504 0.2571 0.057 Uiso 1 1 calc R
C3 C 0.2638(4) 0.3051(3) 0.2219(6) 0.0515(10) Uani 1 1 d .
H3 H 0.2775 0.3623 0.2234 0.062 Uiso 1 1 calc R
C51 C 0.6961(4) 0.1810(3) 0.2741(7) 0.0614(12) Uani 1 1 d .
H51A H 0.7237 0.2381 0.2763 0.092 Uiso 1 1 calc R
H51B H 0.7309 0.1532 0.1645 0.092 Uiso 1 1 calc R
H51C H 0.7269 0.1541 0.3928 0.092 Uiso 1 1 calc R
C2 C 0.1456(4) 0.2649(3) 0.2078(6) 0.0553(11) Uani 1 1 d .
C21 C 0.0123(4) 0.3018(3) 0.1922(8) 0.0768(16) Uani 1 1 d .
H21A H -0.0511 0.258 0.1858 0.115 Uiso 1 1 calc R
H21B H 0.0028 0.3352 0.0761 0.115 Uiso 1 1 calc R
H21C H -0.0004 0.3359 0.3045 0.115 Uiso 1 1 calc R
N1 N 0.1578(3) 0.1810(2) 0.2099(5) 0.0520(9) Uani 1 1 d .
N8 N 0.2887(3) 0.1692(2) 0.2259(5) 0.0435(8) Uani 1 1 d .

loop_
_atom_site_aniso_label
_atom_site_aniso_U_11
_atom_site_aniso_U_22
_atom_site_aniso_U_33
_atom_site_aniso_U_23
_atom_site_aniso_U_13
_atom_site_aniso_U_12
Cl1 0.0645(7) 0.0333(6) 0.0741(8) 0.0003(5) 0.0046(5) 0.0036(5)
Cl2 0.0685(8) 0.0424(7) 0.0860(9) -0.0057(5) -0.0164(6) -0.0062(5)
Cl3 0.0722(8) 0.0386(7) 0.0923(10) 0.0010(5) 0.0313(6) -0.0087(5)
C7 0.045(2) 0.031(2) 0.047(2) -0.0006(16) 0.0074(16) -0.0011(16)
N4 0.050(2) 0.036(2) 0.0442(19) 0.0007(14) 0.0050(15) -0.0047(15)
C3A 0.050(2) 0.026(2) 0.046(2) 0.0008(15) 0.0070(17) -0.0062(16)
C71 0.048(2) 0.036(2) 0.055(2) 0.0016(17) 0.0056(18) 0.0016(18)
C5 0.045(2) 0.042(2) 0.047(2) -0.0024(18) 0.0035(16) -0.0012(19)
C6 0.046(3) 0.032(2) 0.064(3) 0.0017(18) 0.0045(19) 0.0021(17)
C3 0.057(3) 0.031(2) 0.067(3) 0.0016(18) 0.007(2) -0.0008(19)
C51 0.050(3) 0.052(3) 0.082(3) 0.004(2) 0.003(2) -0.004(2)
C2 0.049(3) 0.044(3) 0.073(3) 0.001(2) 0.004(2) 0.004(2)
C21 0.049(3) 0.062(4) 0.119(5) 0.003(3) 0.009(3) 0.013(2)
N1 0.0390(19) 0.041(2) 0.077(2) 0.0010(17) 0.0059(16) 0.0005(15)
N8 0.0428(19) 0.0349(19) 0.0529(18) 0.0005(14) 0.0036(14) -0.0006(14)

loop_
_atom_type_symbol
_atom_type_description
_atom_type_scat_dispersion_real
_atom_type_scat_dispersion_imag
_atom_type_scat_source
C C 0.0033 0.0016 'International Tables Vol C Tables 4.2.6.8 and 6.1.1.4'
H H 0 0 'International Tables Vol C Tables 4.2.6.8 and 6.1.1.4'
N N 0.0061 0.0033 'International Tables Vol C Tables 4.2.6.8 and 6.1.1.4'
Cl Cl 0.1484 0.1585 'International Tables Vol C Tables 4.2.6.8 and 6.1.1.4'

loop_
_geom_angle_atom_site_label_1
_geom_angle_atom_site_label_2
_geom_angle_atom_site_label_3
_geom_angle
_geom_angle_site_symmetry_3
C71 Cl1 N4 41.56(14) 2_655
C71 Cl2 N1 67.38(15) .
C71 Cl3 N1 67.16(15) .
C6 C7 N8 116.5(3) .
C6 C7 C71 125.0(4) .
N8 C7 C71 118.5(3) .
C5 N4 C3A 117.3(3) .
N4 C3A C3 132.3(3) .
N4 C3A N8 122.3(3) .
C3 C3A N8 105.3(3) .
C7 C71 Cl1 112.5(3) .
C7 C71 Cl3 110.3(3) .
Cl1 C71 Cl3 107.4(2) .
C7 C71 Cl2 110.7(3) .
Cl1 C71 Cl2 107.4(2) .
Cl3 C71 Cl2 108.5(2) .
N4 C5 C6 122.4(4) .
N4 C5 C51 117.4(4) .
C6 C5 C51 120.3(4) .
C7 C6 C5 121.0(4) .
C7 C6 H6 119.5 .
C5 C6 H6 119.5 .
C3A C3 C2 106.7(4) .
C3A C3 H3 126.7 .
C2 C3 H3 126.7 .
C5 C51 H51A 109.5 .
C5 C51 H51B 109.5 .
H51A C51 H51B 109.5 .
C5 C51 H51C 109.5 .
H51A C51 H51C 109.5 .
H51B C51 H51C 109.5 .
N1 C2 C3 112.6(4) .
N1 C2 C21 118.7(4) .
C3 C2 C21 128.7(4) .
C2 C21 H21A 109.5 .
C2 C21 H21B 109.5 .
H21A C21 H21B 109.5 .
C2 C21 H21C 109.5 .
H21A C21 H21C 109.5 .
H21B C21 H21C 109.5 .
C2 N1 N8 103.3(3) .
C2 N1 Cl2 152.5(3) .
N8 N1 Cl2 79.8(2) .
C2 N1 Cl3 152.0(3) .
N8 N1 Cl3 79.3(2) .
Cl2 N1 Cl3 55.42(7) .
N1 N8 C7 127.5(3) .
N1 N8 C3A 112.0(3) .
C7 N8 C3A 120.5(3) .

loop_
_geom_bond_atom_site_label_1
_geom_bond_atom_site_label_2
_geom_bond_distance
_geom_bond_site_symmetry_2
Cl1 C71 1.769(4) .
Cl1 N4 13.280(3) 2_655
Cl2 C71 1.783(4) .
Cl2 N1 3.108(4) .
Cl3 C71 1.782(4) .
Cl3 N1 3.117(4) .
C7 C6 1.358(5) .
C7 N8 1.370(5) .
C7 C71 1.510(5) .
N4 C5 1.306(5) .
N4 C3A 1.352(5) .
C3A C3 1.363(5) .
C3A N8 1.400(5) .
C5 C6 1.420(5) .
C5 C51 1.496(6) .
C6 H6 0.93 .
C3 C2 1.376(6) .
C3 H3 0.93 .
C51 H51A 0.96 .
C51 H51B 0.96 .
C51 H51C 0.96 .
C2 N1 1.353(5) .
C2 C21 1.494(6) .
C21 H21A 0.96 .
C21 H21B 0.96 .
C21 H21C 0.96 .
N1 N8 1.360(4) .

loop_
_geom_torsion_atom_site_label_1
_geom_torsion_atom_site_label_2
_geom_torsion_atom_site_label_3
_geom_torsion_atom_site_label_4
_geom_torsion
_geom_torsion_site_symmetry_1
C5 N4 C3A C3 179.8(4) .
C5 N4 C3A N8 -0.2(5) .
C6 C7 C71 Cl1 -0.3(5) .
N8 C7 C71 Cl1 179.8(3) .
C6 C7 C71 Cl3 119.5(4) .
N8 C7 C71 Cl3 -60.4(4) .
C6 C7 C71 Cl2 -120.4(4) .
N8 C7 C71 Cl2 59.7(4) .
N4 Cl1 C71 C7 0.22(16) 2_655
N4 Cl1 C71 Cl3 -121.3(3) 2_655
N4 Cl1 C71 Cl2 122.2(3) 2_655
N1 Cl3 C71 C7 47.8(2) .
N1 Cl3 C71 Cl1 170.7(2) .
N1 Cl3 C71 Cl2 -73.58(19) .
N1 Cl2 C71 C7 -47.4(2) .
N1 Cl2 C71 Cl1 -170.4(2) .
N1 Cl2 C71 Cl3 73.79(19) .
C3A N4 C5 C6 0.0(5) .
C3A N4 C5 C51 -179.8(4) .
N8 C7 C6 C5 -0.2(6) .
C71 C7 C6 C5 179.9(4) .
N4 C5 C6 C7 0.2(6) .
C51 C5 C6 C7 180.0(4) .
N4 C3A C3 C2 179.8(4) .
N8 C3A C3 C2 -0.2(4) .
C3A C3 C2 N1 0.2(5) .
C3A C3 C2 C21 179.9(4) .
C3 C2 N1 N8 0.0(5) .
C21 C2 N1 N8 -179.8(4) .
C3 C2 N1 Cl2 -93.5(6) .
C21 C2 N1 Cl2 86.8(7) .
C3 C2 N1 Cl3 92.3(6) .
C21 C2 N1 Cl3 -87.4(6) .
C71 Cl2 N1 C2 144.1(6) .
C71 Cl2 N1 N8 44.8(2) .
C71 Cl2 N1 Cl3 -39.22(14) .
C71 Cl3 N1 C2 -143.9(6) .
C71 Cl3 N1 N8 -45.5(2) .
C71 Cl3 N1 Cl2 39.32(15) .
C2 N1 N8 C7 179.9(4) .
Cl2 N1 N8 C7 -28.0(3) .
Cl3 N1 N8 C7 28.4(3) .
C2 N1 N8 C3A -0.1(4) .
Cl2 N1 N8 C3A 152.0(3) .
Cl3 N1 N8 C3A -151.6(3) .
C6 C7 N8 N1 179.9(4) .
C71 C7 N8 N1 -0.1(5) .
C6 C7 N8 C3A 0.0(5) .
C71 C7 N8 C3A 179.9(3) .
N4 C3A N8 N1 -179.8(3) .
C3 C3A N8 N1 0.2(4) .
N4 C3A N8 C7 0.2(5) .
C3 C3A N8 C7 -179.8(3) .
